data_4518840
loop_
_publ_author_name
'Barman, Debasish'
'Gopikrishna, Peddaboodi'
'Iyer, Parameswar Krishnan'

_publ_section_title
;
 Stimuli-Responsive Trimorphs and Charge-Transfer Complexes of a Twisted
 Molecular Donor.
;
_journal_name_full 'Langmuir : the ACS journal of surfaces and colloids'
_journal_paper_doi 10.1021/acs.langmuir.1c01172
_journal_year 2021
_chemical_formula_sum 'C34 H22'
_chemical_formula_weight 430.52
_space_group_IT_number 61
_space_group_name_Hall '-P 2ac 2ab'
_space_group_name_H-M_alt 'P b c a'
_symmetry_cell_setting orthorhombic
_symmetry_space_group_name_H-M 'P b c a'
_atom_sites_solution_hydrogens geom
_atom_sites_solution_primary direct
_atom_sites_solution_secondary difmap
_audit_creation_method SHELXL-97
_cell_angle_alpha 90.00
_cell_angle_beta 90.00
_cell_angle_gamma 90.00
_cell_formula_units_Z 8
_cell_length_a 10.7726(4)
_cell_length_b 17.6372(7)
_cell_length_c 23.6168(8)
_cell_measurement_reflns_used 4646
_cell_measurement_temperature 293(2)
_cell_measurement_theta_max 25.00
_cell_measurement_theta_min 3.7750
_cell_volume 4487.2(3)
_computing_structure_refinement 'SHELXL-97 (Sheldrick, 1997)'
_computing_structure_solution 'SHELXS-97 (Sheldrick, 1990)'
_diffrn_ambient_temperature 293(2)
_diffrn_measured_fraction_theta_full 0.998
_diffrn_measured_fraction_theta_max 0.998
_diffrn_measurement_device_type 'SuperNova, Single source at offset/far, EosS2'
_diffrn_measurement_method 'four-circle diffractometer'
_diffrn_radiation_monochromator graphite
_diffrn_radiation_source 'fine-focus sealed tube'
_diffrn_radiation_type MoK\a
_diffrn_radiation_wavelength 0.71073
_diffrn_reflns_av_R_equivalents 0.0330
_diffrn_reflns_av_sigmaI/netI 0.0545
_diffrn_reflns_limit_h_max 12
_diffrn_reflns_limit_h_min -12
_diffrn_reflns_limit_k_max 20
_diffrn_reflns_limit_k_min -17
_diffrn_reflns_limit_l_max 28
_diffrn_reflns_limit_l_min -27
_diffrn_reflns_number 12859
_diffrn_reflns_theta_full 25.00
_diffrn_reflns_theta_max 25.00
_diffrn_reflns_theta_min 3.41
_exptl_absorpt_coefficient_mu 0.072
_exptl_absorpt_correction_T_max 0.985
_exptl_absorpt_correction_T_min 0.979
_exptl_absorpt_correction_type multi-scan
_exptl_absorpt_process_details MULTI-SCAN
_exptl_crystal_colour yellow
_exptl_crystal_density_diffrn 1.275
_exptl_crystal_density_method 'not measured'
_exptl_crystal_description block
_exptl_crystal_F_000 1808
_exptl_crystal_size_max 0.29
_exptl_crystal_size_mid 0.24
_exptl_crystal_size_min 0.21
_refine_diff_density_max 0.154
_refine_diff_density_min -0.173
_refine_diff_density_rms 0.036
_refine_ls_extinction_method none
_refine_ls_goodness_of_fit_ref 0.932
_refine_ls_hydrogen_treatment mixed
_refine_ls_matrix_type full
_refine_ls_number_parameters 307
_refine_ls_number_reflns 3932
_refine_ls_number_restraints 0
_refine_ls_restrained_S_all 0.932
_refine_ls_R_factor_all 0.0869
_refine_ls_R_factor_gt 0.0503
_refine_ls_shift/su_max 0.000
_refine_ls_shift/su_mean 0.000
_refine_ls_structure_factor_coef Fsqd
_refine_ls_weighting_details 'calc w=1/[\s^2^(Fo^2^)+(0.1000P)^2^+0.0000P] where P=(Fo^2^+2Fc^2^)/3'
_refine_ls_weighting_scheme calc
_refine_ls_wR_factor_gt 0.1386
_refine_ls_wR_factor_ref 0.1708
_reflns_number_gt 2581
_reflns_number_total 3932
_reflns_threshold_expression >2sigma(I)
_cod_data_source_file la1c01172_si_008.cif
_cod_data_source_block TAH-Orange
_cod_depositor_comments
;
The following automatic conversions were performed:

data item '_exptl_absorpt_correction_type' value 'MULTI-SCAN' was
changed to 'multi-scan' in accordance with the
/home/data/users/saulius/crontab/automatic-downloads/rss-feeds/ACS/lib/dictionaries/cif_core.dic
dictionary named 'cif_core.dic' version 2.4.2 last updated on
2011-04-26.

Automatic conversion script
Id: cif_fix_values 7556 2019-12-06 15:28:31Z antanas 
;
_cod_original_sg_symbol_H-M pbca
_cod_database_code 4518840

loop_
_symmetry_equiv_pos_as_xyz
'x, y, z'
'-x+1/2, -y, z+1/2'
'x+1/2, -y+1/2, -z'
'-x, y+1/2, -z+1/2'
'-x, -y, -z'
'x-1/2, y, -z-1/2'
'-x-1/2, y-1/2, z'
'x, -y-1/2, z-1/2'

loop_
_atom_site_label
_atom_site_type_symbol
_atom_site_fract_x
_atom_site_fract_y
_atom_site_fract_z
_atom_site_U_iso_or_equiv
_atom_site_adp_type
_atom_site_occupancy
_atom_site_symmetry_multiplicity
_atom_site_calc_flag
_atom_site_refinement_flags
_atom_site_disorder_assembly
_atom_site_disorder_group
C1 C 0.11707(17) 0.08217(12) 0.08156(8) 0.0443(5) Uani 1 1 d . . .
C3 C 0.15217(17) -0.06526(12) 0.03675(8) 0.0451(5) Uani 1 1 d . . .
C6 C 0.34587(18) -0.14386(12) -0.05584(8) 0.0461(5) Uani 1 1 d . . .
C7 C 0.16221(19) -0.00058(13) 0.00285(8) 0.0468(5) Uani 1 1 d . . .
H7 H 0.1807 -0.0061 -0.0354 0.056 Uiso 1 1 calc R . .
C9 C 0.16045(19) -0.14233(13) 0.01412(8) 0.0494(5) Uani 1 1 d . . .
H9 H 0.1044 -0.1762 0.0301 0.059 Uiso 1 1 calc R . .
C11 C 0.10803(19) 0.01792(13) 0.11560(9) 0.0541(6) Uani 1 1 d . . .
H11 H 0.0915 0.0237 0.1540 0.065 Uiso 1 1 calc R . .
C13 C -0.04925(19) 0.27670(13) 0.20836(8) 0.0506(6) Uani 1 1 d . . .
C15 C 0.10437(18) 0.15959(13) 0.10319(8) 0.0498(6) Uani 1 1 d . . .
H15 H 0.1581 0.1947 0.0870 0.060 Uiso 1 1 calc R . .
C16 C -0.07994(18) 0.15460(12) 0.17287(7) 0.0440(5) Uani 1 1 d . . .
C17 C 0.1227(2) -0.30258(14) -0.03583(9) 0.0574(6) Uani 1 1 d . . .
H17 H 0.0634 -0.2925 -0.0082 0.069 Uiso 1 1 calc R . .
C25 C 0.41369(19) -0.07768(13) -0.05069(9) 0.0541(6) Uani 1 1 d . . .
H25 H 0.3895 -0.0406 -0.0250 0.065 Uiso 1 1 calc R . .
C27 C -0.1432(2) 0.08648(14) 0.16658(8) 0.0546(6) Uani 1 1 d . . .
H27 H -0.1161 0.0506 0.1405 0.066 Uiso 1 1 calc R . .
C28 C 0.03879(18) 0.26658(13) 0.16547(8) 0.0467(6) Uani 1 1 d . . .
C29 C 0.02743(17) 0.18820(12) 0.14280(8) 0.0443(5) Uani 1 1 d . . .
C30 C 0.14545(17) 0.07075(12) 0.02464(8) 0.0455(5) Uani 1 1 d . . .
H30 H 0.1532 0.1125 0.0009 0.055 Uiso 1 1 calc R . .
C33 C 0.23426(18) -0.17288(12) -0.02550(8) 0.0450(5) Uani 1 1 d . . .
C34 C 0.3035(2) -0.26575(12) -0.08974(8) 0.0505(6) Uani 1 1 d . . .
C35 C 0.38579(19) -0.20036(13) -0.09392(8) 0.0510(6) Uani 1 1 d . . .
C37 C 0.3003(2) -0.33395(15) -0.11918(9) 0.0640(7) Uani 1 1 d . . .
H37 H 0.3591 -0.3447 -0.1469 0.077 Uiso 1 1 calc R . .
C39 C 0.21491(19) -0.25034(12) -0.04810(8) 0.0467(5) Uani 1 1 d . . .
C42 C 0.1198(2) 0.32456(14) 0.15208(10) 0.0574(6) Uani 1 1 d . . .
H42 H 0.1781 0.3185 0.1234 0.069 Uiso 1 1 calc R . .
C44 C 0.12289(18) -0.05374(13) 0.09383(9) 0.0526(6) Uani 1 1 d . . .
H44 H 0.1133 -0.0955 0.1175 0.063 Uiso 1 1 calc R . .
C46 C 0.5554(2) -0.12160(17) -0.12249(11) 0.0710(7) Uani 1 1 d . . .
H46 H 0.6250 -0.1133 -0.1450 0.085 Uiso 1 1 calc R . .
C49 C -0.12495(18) 0.20787(13) 0.21216(8) 0.0497(6) Uani 1 1 d . . .
C50 C -0.0553(2) 0.34463(15) 0.23819(10) 0.0650(7) Uani 1 1 d . . .
H50 H -0.1138 0.3513 0.2668 0.078 Uiso 1 1 calc R . .
C52 C -0.2282(2) 0.19305(16) 0.24467(10) 0.0644(7) Uani 1 1 d . . .
H52 H -0.2570 0.2287 0.2705 0.077 Uiso 1 1 calc R . .
C53 C 0.5186(2) -0.06704(15) -0.08436(11) 0.0653(7) Uani 1 1 d . . .
H53 H 0.5643 -0.0225 -0.0810 0.078 Uiso 1 1 calc R . .
C59 C 0.4897(2) -0.18885(16) -0.12763(10) 0.0651(7) Uani 1 1 d . . .
H59 H 0.5148 -0.2257 -0.1533 0.078 Uiso 1 1 calc R . .
C60 C -0.2883(2) 0.12459(16) 0.23838(10) 0.0694(7) Uani 1 1 d . . .
H60 H -0.3573 0.1137 0.2606 0.083 Uiso 1 1 calc R . .
C61 C 0.1130(2) 0.39209(15) 0.18216(11) 0.0672(7) Uani 1 1 d . . .
H61 H 0.1675 0.4313 0.1735 0.081 Uiso 1 1 calc R . .
C62 C -0.2475(2) 0.07247(15) 0.19965(9) 0.0662(7) Uani 1 1 d . . .
H62 H -0.2902 0.0270 0.1954 0.079 Uiso 1 1 calc R . .
C63 C 0.1210(2) -0.36999(14) -0.06558(10) 0.0659(7) Uani 1 1 d . . .
H63 H 0.0596 -0.4056 -0.0578 0.079 Uiso 1 1 calc R . .
C66 C 0.2076(3) -0.38553(14) -0.10629(10) 0.0690(8) Uani 1 1 d . . .
H66 H 0.2043 -0.4314 -0.1256 0.083 Uiso 1 1 calc R . .
C68 C 0.0268(3) 0.40186(16) 0.22466(11) 0.0726(7) Uani 1 1 d . . .
H68 H 0.0240 0.4475 0.2444 0.087 Uiso 1 1 calc R . .

loop_
_atom_site_aniso_label
_atom_site_aniso_U_11
_atom_site_aniso_U_22
_atom_site_aniso_U_33
_atom_site_aniso_U_23
_atom_site_aniso_U_13
_atom_site_aniso_U_12
C1 0.0411(10) 0.0417(14) 0.0501(11) -0.0039(10) 0.0035(9) 0.0061(10)
C3 0.0416(11) 0.0425(14) 0.0513(12) -0.0029(9) 0.0043(9) 0.0036(10)
C6 0.0459(11) 0.0445(15) 0.0479(11) -0.0010(9) -0.0038(9) 0.0080(10)
C7 0.0478(12) 0.0488(15) 0.0438(11) -0.0018(9) 0.0077(9) 0.0027(10)
C9 0.0513(12) 0.0448(15) 0.0522(12) 0.0014(10) 0.0020(10) 0.0001(11)
C11 0.0634(14) 0.0557(17) 0.0433(11) -0.0020(10) 0.0069(10) 0.0165(12)
C13 0.0540(12) 0.0536(15) 0.0441(11) -0.0061(10) -0.0074(9) 0.0112(12)
C15 0.0486(12) 0.0495(15) 0.0514(12) -0.0008(10) 0.0044(9) 0.0063(11)
C16 0.0457(11) 0.0479(15) 0.0382(10) -0.0009(9) -0.0034(8) 0.0078(11)
C17 0.0632(14) 0.0452(15) 0.0638(14) 0.0012(11) -0.0109(11) 0.0016(12)
C25 0.0506(12) 0.0475(16) 0.0642(13) -0.0077(11) 0.0006(10) 0.0041(11)
C27 0.0578(13) 0.0566(17) 0.0495(12) -0.0089(10) 0.0005(10) 0.0044(12)
C28 0.0485(11) 0.0469(15) 0.0446(11) -0.0038(9) -0.0079(9) 0.0100(11)
C29 0.0452(11) 0.0469(14) 0.0408(10) -0.0023(9) -0.0049(8) 0.0079(10)
C30 0.0450(11) 0.0413(14) 0.0504(12) 0.0027(9) 0.0087(9) 0.0031(10)
C33 0.0482(11) 0.0396(14) 0.0472(11) -0.0007(9) -0.0047(9) 0.0043(10)
C34 0.0621(13) 0.0414(15) 0.0480(12) -0.0029(9) -0.0104(10) 0.0108(11)
C35 0.0531(12) 0.0549(16) 0.0449(11) -0.0030(10) -0.0043(9) 0.0124(11)
C37 0.0854(17) 0.0520(17) 0.0546(13) -0.0090(11) -0.0128(12) 0.0159(15)
C39 0.0550(12) 0.0374(13) 0.0477(11) 0.0007(9) -0.0106(9) 0.0048(11)
C42 0.0571(13) 0.0534(17) 0.0616(13) 0.0001(11) -0.0034(10) 0.0031(13)
C44 0.0583(13) 0.0480(15) 0.0514(12) 0.0059(10) 0.0078(10) 0.0095(11)
C46 0.0558(14) 0.080(2) 0.0773(17) -0.0024(14) 0.0141(12) 0.0030(15)
C49 0.0493(12) 0.0599(16) 0.0398(11) -0.0053(10) -0.0036(9) 0.0091(11)
C50 0.0756(16) 0.0611(18) 0.0584(14) -0.0176(12) -0.0009(12) 0.0101(15)
C52 0.0676(15) 0.0693(19) 0.0561(13) -0.0138(12) 0.0140(11) 0.0037(14)
C53 0.0513(13) 0.0637(19) 0.0808(16) -0.0045(13) 0.0066(12) -0.0008(12)
C59 0.0645(14) 0.070(2) 0.0612(14) -0.0107(12) 0.0080(11) 0.0148(14)
C60 0.0649(15) 0.084(2) 0.0594(15) -0.0046(13) 0.0169(11) -0.0020(15)
C61 0.0715(16) 0.0491(17) 0.0811(17) -0.0047(13) -0.0082(14) 0.0008(13)
C62 0.0639(14) 0.073(2) 0.0615(14) -0.0073(12) 0.0066(12) -0.0102(14)
C63 0.0798(17) 0.0441(16) 0.0737(17) -0.0009(12) -0.0227(14) -0.0042(13)
C66 0.100(2) 0.0410(16) 0.0658(16) -0.0097(12) -0.0270(15) 0.0048(15)
C68 0.0873(18) 0.0514(18) 0.0791(17) -0.0188(13) -0.0112(15) 0.0078(15)

loop_
_atom_type_symbol
_atom_type_description
_atom_type_scat_dispersion_real
_atom_type_scat_dispersion_imag
_atom_type_scat_source
C C 0.0033 0.0016 'International Tables Vol C Tables 4.2.6.8 and 6.1.1.4'
H H 0.0000 0.0000 'International Tables Vol C Tables 4.2.6.8 and 6.1.1.4'

loop_
_geom_angle_atom_site_label_1
_geom_angle_atom_site_label_2
_geom_angle_atom_site_label_3
_geom_angle
_geom_angle_site_symmetry_1
_geom_angle_site_symmetry_3
_geom_angle_publ_flag
C11 C1 C30 117.0(2) . . ?
C11 C1 C15 123.42(18) . . ?
C30 C1 C15 119.47(19) . . ?
C7 C3 C44 116.80(19) . . ?
C7 C3 C9 122.96(18) . . ?
C44 C3 C9 120.03(19) . . ?
C25 C6 C35 119.46(19) . . ?
C25 C6 C33 132.38(19) . . ?
C35 C6 C33 108.06(19) . . ?
C30 C7 C3 121.58(18) . . ?
C30 C7 H7 119.2 . . ?
C3 C7 H7 119.2 . . ?
C33 C9 C3 131.6(2) . . ?
C33 C9 H9 114.2 . . ?
C3 C9 H9 114.2 . . ?
C44 C11 C1 121.63(19) . . ?
C44 C11 H11 119.2 . . ?
C1 C11 H11 119.2 . . ?
C50 C13 C28 120.6(2) . . ?
C50 C13 C49 131.0(2) . . ?
C28 C13 C49 108.42(18) . . ?
C29 C15 C1 130.4(2) . . ?
C29 C15 H15 114.8 . . ?
C1 C15 H15 114.8 . . ?
C27 C16 C49 118.63(19) . . ?
C27 C16 C29 132.67(19) . . ?
C49 C16 C29 108.56(19) . . ?
C63 C17 C39 118.4(2) . . ?
C63 C17 H17 120.8 . . ?
C39 C17 H17 120.8 . . ?
C6 C25 C53 119.5(2) . . ?
C6 C25 H25 120.3 . . ?
C53 C25 H25 120.3 . . ?
C16 C27 C62 119.3(2) . . ?
C16 C27 H27 120.3 . . ?
C62 C27 H27 120.3 . . ?
C42 C28 C13 120.0(2) . . ?
C42 C28 C29 131.12(19) . . ?
C13 C28 C29 108.86(19) . . ?
C15 C29 C16 131.5(2) . . ?
C15 C29 C28 123.17(19) . . ?
C16 C29 C28 105.28(16) . . ?
C7 C30 C1 121.57(19) . . ?
C7 C30 H30 119.2 . . ?
C1 C30 H30 119.2 . . ?
C9 C33 C39 122.59(19) . . ?
C9 C33 C6 132.5(2) . . ?
C39 C33 C6 104.90(17) . . ?
C37 C34 C39 120.3(2) . . ?
C37 C34 C35 131.7(2) . . ?
C39 C34 C35 108.01(18) . . ?
C59 C35 C6 120.6(2) . . ?
C59 C35 C34 130.1(2) . . ?
C6 C35 C34 109.30(18) . . ?
C66 C37 C34 118.4(2) . . ?
C66 C37 H37 120.8 . . ?
C34 C37 H37 120.8 . . ?
C17 C39 C34 120.5(2) . . ?
C17 C39 C33 129.7(2) . . ?
C34 C39 C33 109.69(19) . . ?
C28 C42 C61 119.0(2) . . ?
C28 C42 H42 120.5 . . ?
C61 C42 H42 120.5 . . ?
C11 C44 C3 121.4(2) . . ?
C11 C44 H44 119.3 . . ?
C3 C44 H44 119.3 . . ?
C53 C46 C59 120.5(2) . . ?
C53 C46 H46 119.7 . . ?
C59 C46 H46 119.7 . . ?
C52 C49 C16 121.3(2) . . ?
C52 C49 C13 129.9(2) . . ?
C16 C49 C13 108.73(18) . . ?
C68 C50 C13 118.8(2) . . ?
C68 C50 H50 120.6 . . ?
C13 C50 H50 120.6 . . ?
C49 C52 C60 119.1(2) . . ?
C49 C52 H52 120.5 . . ?
C60 C52 H52 120.5 . . ?
C46 C53 C25 120.8(2) . . ?
C46 C53 H53 119.6 . . ?
C25 C53 H53 119.6 . . ?
C46 C59 C35 119.1(2) . . ?
C46 C59 H59 120.4 . . ?
C35 C59 H59 120.4 . . ?
C62 C60 C52 120.6(2) . . ?
C62 C60 H60 119.7 . . ?
C52 C60 H60 119.7 . . ?
C68 C61 C42 121.0(2) . . ?
C68 C61 H61 119.5 . . ?
C42 C61 H61 119.5 . . ?
C60 C62 C27 121.0(2) . . ?
C60 C62 H62 119.5 . . ?
C27 C62 H62 119.5 . . ?
C66 C63 C17 121.4(2) . . ?
C66 C63 H63 119.3 . . ?
C17 C63 H63 119.3 . . ?
C63 C66 C37 121.0(2) . . ?
C63 C66 H66 119.5 . . ?
C37 C66 H66 119.5 . . ?
C61 C68 C50 120.6(2) . . ?
C61 C68 H68 119.7 . . ?
C50 C68 H68 119.7 . . ?

loop_
_geom_bond_atom_site_label_1
_geom_bond_atom_site_label_2
_geom_bond_distance
_geom_bond_site_symmetry_2
_geom_bond_publ_flag
C1 C11 1.393(3) . ?
C1 C30 1.393(3) . ?
C1 C15 1.464(3) . ?
C3 C7 1.398(3) . ?
C3 C44 1.399(3) . ?
C3 C9 1.463(3) . ?
C6 C25 1.382(3) . ?
C6 C35 1.410(3) . ?
C6 C33 1.490(3) . ?
C7 C30 1.371(3) . ?
C7 H7 0.9300 . ?
C9 C33 1.341(3) . ?
C9 H9 0.9300 . ?
C11 C44 1.374(3) . ?
C11 H11 0.9300 . ?
C13 C50 1.392(3) . ?
C13 C28 1.399(3) . ?
C13 C49 1.465(3) . ?
C15 C29 1.348(3) . ?
C15 H15 0.9300 . ?
C16 C27 1.389(3) . ?
C16 C49 1.407(3) . ?
C16 C29 1.481(3) . ?
C17 C63 1.381(3) . ?
C17 C39 1.386(3) . ?
C17 H17 0.9300 . ?
C25 C53 1.395(3) . ?
C25 H25 0.9300 . ?
C27 C62 1.390(3) . ?
C27 H27 0.9300 . ?
C28 C42 1.381(3) . ?
C28 C29 1.488(3) . ?
C30 H30 0.9300 . ?
C33 C39 1.481(3) . ?
C34 C37 1.390(3) . ?
C34 C39 1.397(3) . ?
C34 C35 1.458(3) . ?
C35 C59 1.388(3) . ?
C37 C66 1.385(3) . ?
C37 H37 0.9300 . ?
C42 C61 1.389(3) . ?
C42 H42 0.9300 . ?
C44 H44 0.9300 . ?
C46 C53 1.376(3) . ?
C46 C59 1.387(4) . ?
C46 H46 0.9300 . ?
C49 C52 1.377(3) . ?
C50 C68 1.380(4) . ?
C50 H50 0.9300 . ?
C52 C60 1.378(3) . ?
C52 H52 0.9300 . ?
C53 H53 0.9300 . ?
C59 H59 0.9300 . ?
C60 C62 1.369(3) . ?
C60 H60 0.9300 . ?
C61 C68 1.379(3) . ?
C61 H61 0.9300 . ?
C62 H62 0.9300 . ?
C63 C66 1.368(3) . ?
C63 H63 0.9300 . ?
C66 H66 0.9300 . ?
C68 H68 0.9300 . ?

loop_
_geom_torsion_atom_site_label_1
_geom_torsion_atom_site_label_2
_geom_torsion_atom_site_label_3
_geom_torsion_atom_site_label_4
_geom_torsion
_geom_torsion_site_symmetry_1
_geom_torsion_site_symmetry_2
_geom_torsion_site_symmetry_3
_geom_torsion_site_symmetry_4
_geom_torsion_publ_flag
C44 C3 C7 C30 0.7(3) . . . . ?
C9 C3 C7 C30 175.38(19) . . . . ?
C7 C3 C9 C33 40.2(3) . . . . ?
C44 C3 C9 C33 -145.3(2) . . . . ?
C30 C1 C11 C44 -1.8(3) . . . . ?
C15 C1 C11 C44 -178.73(19) . . . . ?
C11 C1 C15 C29 -38.6(3) . . . . ?
C30 C1 C15 C29 144.5(2) . . . . ?
C35 C6 C25 C53 1.7(3) . . . . ?
C33 C6 C25 C53 177.8(2) . . . . ?
C49 C16 C27 C62 -0.9(3) . . . . ?
C29 C16 C27 C62 -176.1(2) . . . . ?
C50 C13 C28 C42 -0.6(3) . . . . ?
C49 C13 C28 C42 178.03(18) . . . . ?
C50 C13 C28 C29 177.65(18) . . . . ?
C49 C13 C28 C29 -3.7(2) . . . . ?
C1 C15 C29 C16 -8.6(4) . . . . ?
C1 C15 C29 C28 171.23(18) . . . . ?
C27 C16 C29 C15 -7.1(4) . . . . ?
C49 C16 C29 C15 177.4(2) . . . . ?
C27 C16 C29 C28 173.0(2) . . . . ?
C49 C16 C29 C28 -2.5(2) . . . . ?
C42 C28 C29 C15 2.0(3) . . . . ?
C13 C28 C29 C15 -176.04(18) . . . . ?
C42 C28 C29 C16 -178.2(2) . . . . ?
C13 C28 C29 C16 3.8(2) . . . . ?
C3 C7 C30 C1 -0.3(3) . . . . ?
C11 C1 C30 C7 0.8(3) . . . . ?
C15 C1 C30 C7 177.87(18) . . . . ?
C3 C9 C33 C39 -170.89(19) . . . . ?
C3 C9 C33 C6 9.6(4) . . . . ?
C25 C6 C33 C9 4.3(4) . . . . ?
C35 C6 C33 C9 -179.3(2) . . . . ?
C25 C6 C33 C39 -175.3(2) . . . . ?
C35 C6 C33 C39 1.1(2) . . . . ?
C25 C6 C35 C59 -2.4(3) . . . . ?
C33 C6 C35 C59 -179.31(18) . . . . ?
C25 C6 C35 C34 177.14(18) . . . . ?
C33 C6 C35 C34 0.2(2) . . . . ?
C37 C34 C35 C59 -3.1(4) . . . . ?
C39 C34 C35 C59 177.9(2) . . . . ?
C37 C34 C35 C6 177.4(2) . . . . ?
C39 C34 C35 C6 -1.5(2) . . . . ?
C39 C34 C37 C66 0.2(3) . . . . ?
C35 C34 C37 C66 -178.7(2) . . . . ?
C63 C17 C39 C34 0.2(3) . . . . ?
C63 C17 C39 C33 176.03(19) . . . . ?
C37 C34 C39 C17 -0.3(3) . . . . ?
C35 C34 C39 C17 178.80(17) . . . . ?
C37 C34 C39 C33 -176.88(18) . . . . ?
C35 C34 C39 C33 2.2(2) . . . . ?
C9 C33 C39 C17 2.1(3) . . . . ?
C6 C33 C39 C17 -178.23(19) . . . . ?
C9 C33 C39 C34 178.30(19) . . . . ?
C6 C33 C39 C34 -2.0(2) . . . . ?
C13 C28 C42 C61 0.7(3) . . . . ?
C29 C28 C42 C61 -177.1(2) . . . . ?
C1 C11 C44 C3 2.3(3) . . . . ?
C7 C3 C44 C11 -1.7(3) . . . . ?
C9 C3 C44 C11 -176.53(19) . . . . ?
C27 C16 C49 C52 1.1(3) . . . . ?
C29 C16 C49 C52 177.32(19) . . . . ?
C27 C16 C49 C13 -175.91(18) . . . . ?
C29 C16 C49 C13 0.3(2) . . . . ?
C50 C13 C49 C52 3.9(4) . . . . ?
C28 C13 C49 C52 -174.5(2) . . . . ?
C50 C13 C49 C16 -179.4(2) . . . . ?
C28 C13 C49 C16 2.1(2) . . . . ?
C28 C13 C50 C68 0.1(3) . . . . ?
C49 C13 C50 C68 -178.2(2) . . . . ?
C16 C49 C52 C60 0.0(3) . . . . ?
C13 C49 C52 C60 176.2(2) . . . . ?
C59 C46 C53 C25 -0.9(4) . . . . ?
C6 C25 C53 C46 -0.1(4) . . . . ?
C53 C46 C59 C35 0.2(4) . . . . ?
C6 C35 C59 C46 1.4(3) . . . . ?
C34 C35 C59 C46 -178.0(2) . . . . ?
C49 C52 C60 C62 -1.2(4) . . . . ?
C28 C42 C61 C68 -0.3(3) . . . . ?
C52 C60 C62 C27 1.3(4) . . . . ?
C16 C27 C62 C60 -0.2(3) . . . . ?
C39 C17 C63 C66 0.0(3) . . . . ?
C17 C63 C66 C37 -0.1(3) . . . . ?
C34 C37 C66 C63 0.0(3) . . . . ?
C42 C61 C68 C50 -0.2(4) . . . . ?
C13 C50 C68 C61 0.3(4) . . . . ?
